data_2214495
loop_
_publ_author_name
'Fujihara, Takashi'
'Shioji, Eri'
'Nagasawa, Akira'

_publ_section_title
;
 1,1,1-Tris(phenylsulfonyloxymethyl)ethane
;
_journal_coeditor_code AT2347
_journal_issue 8
_journal_name_full 'Acta Crystallographica Section E'
_journal_page_first o3628
_journal_page_last o3628
_journal_paper_doi 10.1107/S1600536807035507
_journal_volume 63
_journal_year 2007
_chemical_formula_iupac 'C23 H24 O9 S3'
_chemical_formula_moiety 'C23 H24 O9 S3'
_chemical_formula_sum 'C23 H24 O9 S3'
_chemical_formula_weight 540.60
_chemical_name_common 1,1,1-Tris(benzenesulfonyloxymethyl)ethane
_chemical_name_systematic
;
1,1,1-Tris(phenylsulfonyloxymethyl)ethane
;
_space_group_IT_number 2
_symmetry_cell_setting triclinic
_symmetry_space_group_name_Hall '-P 1'
_symmetry_space_group_name_H-M 'P -1'
_atom_sites_solution_hydrogens geom
_atom_sites_solution_primary direct
_atom_sites_solution_secondary difmap
_cell_angle_alpha 69.164(2)
_cell_angle_beta 85.096(3)
_cell_angle_gamma 87.685(2)
_cell_formula_units_Z 2
_cell_length_a 5.8962(5)
_cell_length_b 14.6650(14)
_cell_length_c 15.1812(14)
_cell_measurement_reflns_used 2403
_cell_measurement_temperature 173(2)
_cell_measurement_theta_max 27.65
_cell_measurement_theta_min 2.41
_cell_volume 1222.28(19)
_computing_cell_refinement 'SAINT-W2K/NT (Bruker, 2003)'
_computing_data_collection 'SMART-W2K/NT (Bruker, 2003)'
_computing_data_reduction SAINT-W2K/NT
_computing_molecular_graphics 'Ortep-3 for Windows (Farrugia, 1997)'
_computing_publication_material SHELXTL-NT
_computing_structure_refinement SHELXTL-NT
_computing_structure_solution 'SHELXTL-NT (Bruker, 2003)'
_diffrn_ambient_temperature 173(2)
_diffrn_detector_area_resol_mean 8.366
_diffrn_measured_fraction_theta_full 0.991
_diffrn_measured_fraction_theta_max 0.991
_diffrn_measurement_device_type 'Bruker SMART APEX CCD area-detector'
_diffrn_measurement_method '\f and \w'
_diffrn_radiation_monochromator graphite
_diffrn_radiation_source 'fine-focus sealed tube'
_diffrn_radiation_type MoK\a
_diffrn_radiation_wavelength 0.71073
_diffrn_reflns_av_R_equivalents 0.0256
_diffrn_reflns_av_sigmaI/netI 0.0533
_diffrn_reflns_limit_h_max 7
_diffrn_reflns_limit_h_min -7
_diffrn_reflns_limit_k_max 13
_diffrn_reflns_limit_k_min -19
_diffrn_reflns_limit_l_max 19
_diffrn_reflns_limit_l_min -19
_diffrn_reflns_number 9027
_diffrn_reflns_theta_full 27.88
_diffrn_reflns_theta_max 27.88
_diffrn_reflns_theta_min 1.44
_diffrn_standards_decay_% 0
_diffrn_standards_interval_time 300
_diffrn_standards_number 69
_exptl_absorpt_coefficient_mu 0.355
_exptl_absorpt_correction_T_max 0.9620
_exptl_absorpt_correction_T_min 0.9192
_exptl_absorpt_correction_type multi-scan
_exptl_absorpt_process_details '(SADABS; Sheldrick, 1996)'
_exptl_crystal_colour colourless
_exptl_crystal_density_diffrn 1.469
_exptl_crystal_density_method 'not measured'
_exptl_crystal_description plate
_exptl_crystal_F_000 564
_exptl_crystal_size_max 0.21
_exptl_crystal_size_mid 0.12
_exptl_crystal_size_min 0.11
_refine_diff_density_max 0.516
_refine_diff_density_min -0.340
_refine_ls_extinction_method none
_refine_ls_goodness_of_fit_ref 1.026
_refine_ls_hydrogen_treatment constr
_refine_ls_matrix_type full
_refine_ls_number_parameters 317
_refine_ls_number_reflns 5782
_refine_ls_number_restraints 0
_refine_ls_restrained_S_all 1.026
_refine_ls_R_factor_all 0.0646
_refine_ls_R_factor_gt 0.0517
_refine_ls_shift/su_max 0.000
_refine_ls_shift/su_mean 0.000
_refine_ls_structure_factor_coef Fsqd
_refine_ls_weighting_details 'calc w=1/[\s^2^(Fo^2^)+(0.0560P)^2^+0.5823P] where P=(Fo^2^+2Fc^2^)/3'
_refine_ls_weighting_scheme calc
_refine_ls_wR_factor_gt 0.1179
_refine_ls_wR_factor_ref 0.1263
_reflns_number_gt 4717
_reflns_number_total 5782
_reflns_threshold_expression I>2\s(I)
_cod_data_source_file at2347.cif
_cod_data_source_block I
_cod_database_code 2214495
_cod_database_fobs_code 2214495

loop_
_symmetry_equiv_pos_as_xyz
'x, y, z'
'-x, -y, -z'

loop_
_atom_site_type_symbol
_atom_site_label
_atom_site_fract_x
_atom_site_fract_y
_atom_site_fract_z
_atom_site_U_iso_or_equiv
_atom_site_adp_type
_atom_site_calc_flag
_atom_site_refinement_flags
_atom_site_occupancy
C C1 0.6339(4) 0.79403(17) 0.70459(17) 0.0265(5) Uani d . 1
H H1A 0.6937 0.7421 0.6823 0.040 Uiso calc R 1
H H1B 0.6493 0.7743 0.7726 0.040 Uiso calc R 1
H H1C 0.7197 0.8539 0.6711 0.040 Uiso calc R 1
C C2 0.3810(4) 0.81257(15) 0.68526(15) 0.0191(4) Uani d . 1
C C3 0.3718(4) 0.85520(16) 0.57846(15) 0.0212(4) Uani d . 1
H H3A 0.4453 0.9199 0.5529 0.025 Uiso calc R 1
H H3B 0.4542 0.8118 0.5491 0.025 Uiso calc R 1
C C4 0.2474(4) 0.71808(15) 0.72799(16) 0.0215(4) Uani d . 1
H H4A 0.2671 0.6880 0.7965 0.026 Uiso calc R 1
H H4B 0.0833 0.7311 0.7193 0.026 Uiso calc R 1
C C5 0.2762(4) 0.88670(16) 0.72637(15) 0.0231(5) Uani d . 1
H H5A 0.3603 0.9488 0.6995 0.028 Uiso calc R 1
H H5B 0.1154 0.8998 0.7113 0.028 Uiso calc R 1
C C6 0.1352(4) 0.78195(16) 0.42971(15) 0.0216(4) Uani d . 1
C C7 0.3463(4) 0.76503(17) 0.38950(17) 0.0275(5) Uani d . 1
H H7 0.4632 0.8122 0.3728 0.033 Uiso calc R 1
C C8 0.3819(5) 0.67742(18) 0.37438(18) 0.0332(6) Uani d . 1
H H8 0.5257 0.6638 0.3482 0.040 Uiso calc R 1
C C9 0.2103(5) 0.61014(18) 0.39704(18) 0.0345(6) Uani d . 1
H H9 0.2365 0.5508 0.3857 0.041 Uiso calc R 1
C C10 0.0002(5) 0.62803(17) 0.43616(18) 0.0318(6) Uani d . 1
H H10 -0.1177 0.5815 0.4509 0.038 Uiso calc R 1
C C11 -0.0376(4) 0.71391(16) 0.45363(16) 0.0265(5) Uani d . 1
H H11 -0.1802 0.7262 0.4817 0.032 Uiso calc R 1
C C12 0.2772(4) 0.47976(16) 0.81194(17) 0.0278(5) Uani d . 1
C C13 0.4939(4) 0.43840(18) 0.82266(19) 0.0350(6) Uani d . 1
H H13 0.6065 0.4559 0.7710 0.042 Uiso calc R 1
C C14 0.5435(5) 0.3711(2) 0.9099(2) 0.0449(7) Uani d . 1
H H14 0.6903 0.3416 0.9182 0.054 Uiso calc R 1
C C15 0.3801(6) 0.3473(2) 0.9842(2) 0.0522(8) Uani d . 1
H H15 0.4141 0.3007 1.0436 0.063 Uiso calc R 1
C C16 0.1677(6) 0.3903(2) 0.9735(2) 0.0553(9) Uani d . 1
H H16 0.0570 0.3740 1.0258 0.066 Uiso calc R 1
C C17 0.1142(5) 0.4573(2) 0.8869(2) 0.0433(7) Uani d . 1
H H17 -0.0324 0.4871 0.8794 0.052 Uiso calc R 1
C C18 0.1555(4) 1.00176(17) 0.86626(16) 0.0243(5) Uani d . 1
C C19 0.3510(5) 1.0291(2) 0.8941(2) 0.0393(6) Uani d . 1
H H19 0.4608 0.9816 0.9243 0.047 Uiso calc R 1
C C20 0.3843(5) 1.1268(2) 0.8774(2) 0.0459(7) Uani d . 1
H H20 0.5169 1.1467 0.8968 0.055 Uiso calc R 1
C C21 0.2256(5) 1.19530(19) 0.83256(19) 0.0387(6) Uani d . 1
H H21 0.2489 1.2623 0.8217 0.046 Uiso calc R 1
C C22 0.0341(5) 1.16772(19) 0.80351(19) 0.0383(6) Uani d . 1
H H22 -0.0734 1.2157 0.7719 0.046 Uiso calc R 1
C C23 -0.0027(4) 1.07034(18) 0.82008(18) 0.0317(5) Uani d . 1
H H23 -0.1349 1.0509 0.8000 0.038 Uiso calc R 1
O O1 0.1335(2) 0.86482(11) 0.55679(10) 0.0215(3) Uani d . 1
O O2 0.2426(3) 0.96243(11) 0.39114(11) 0.0297(4) Uani d . 1
O O3 -0.1545(3) 0.91299(12) 0.44856(12) 0.0284(4) Uani d . 1
O O4 0.3364(3) 0.65333(11) 0.67915(11) 0.0245(3) Uani d . 1
O O5 0.3164(3) 0.51765(13) 0.63121(13) 0.0398(5) Uani d . 1
O O6 -0.0313(3) 0.57333(13) 0.70084(14) 0.0396(5) Uani d . 1
O O7 0.2905(3) 0.84512(11) 0.82898(11) 0.0275(4) Uani d . 1
O O8 0.1688(3) 0.82379(13) 0.98686(12) 0.0374(4) Uani d . 1
O O9 -0.1156(3) 0.86594(13) 0.86820(13) 0.0374(4) Uani d . 1
S S1 0.08321(9) 0.89170(4) 0.45003(4) 0.02113(14) Uani d . 1
S S2 0.20808(10) 0.55550(4) 0.69854(4) 0.02768(15) Uani d . 1
S S3 0.10533(10) 0.87705(4) 0.89391(4) 0.02641(15) Uani d . 1

loop_
_atom_site_aniso_label
_atom_site_aniso_U_11
_atom_site_aniso_U_22
_atom_site_aniso_U_33
_atom_site_aniso_U_12
_atom_site_aniso_U_13
_atom_site_aniso_U_23
C1 0.0219(11) 0.0250(12) 0.0312(13) -0.0008(9) -0.0027(9) -0.0081(10)
C2 0.0213(10) 0.0164(10) 0.0199(10) -0.0007(8) -0.0028(8) -0.0064(8)
C3 0.0190(10) 0.0209(11) 0.0221(11) -0.0017(8) -0.0015(8) -0.0056(9)
C4 0.0229(11) 0.0149(10) 0.0260(11) 0.0009(8) 0.0014(9) -0.0073(8)
C5 0.0328(12) 0.0173(10) 0.0197(11) 0.0019(9) -0.0041(9) -0.0068(8)
C6 0.0260(11) 0.0188(10) 0.0208(11) 0.0036(8) -0.0040(9) -0.0080(8)
C7 0.0290(12) 0.0272(12) 0.0279(12) 0.0002(10) 0.0001(10) -0.0124(10)
C8 0.0375(14) 0.0298(13) 0.0332(14) 0.0090(11) -0.0020(11) -0.0136(11)
C9 0.0551(17) 0.0216(12) 0.0292(13) 0.0068(11) -0.0076(12) -0.0116(10)
C10 0.0409(14) 0.0218(12) 0.0316(13) -0.0051(10) -0.0056(11) -0.0072(10)
C11 0.0282(12) 0.0236(12) 0.0255(12) 0.0001(9) -0.0032(9) -0.0058(9)
C12 0.0329(13) 0.0172(11) 0.0323(13) -0.0037(9) -0.0063(10) -0.0063(9)
C13 0.0337(14) 0.0279(13) 0.0374(14) -0.0028(10) -0.0053(11) -0.0036(11)
C14 0.0437(16) 0.0350(15) 0.0467(17) 0.0000(12) -0.0177(13) 0.0001(13)
C15 0.067(2) 0.0383(17) 0.0391(17) -0.0107(15) -0.0143(15) 0.0047(13)
C16 0.062(2) 0.053(2) 0.0383(17) -0.0103(16) 0.0093(15) -0.0034(14)
C17 0.0398(16) 0.0391(16) 0.0446(17) -0.0010(12) 0.0047(13) -0.0086(13)
C18 0.0292(12) 0.0256(11) 0.0201(11) 0.0010(9) -0.0012(9) -0.0109(9)
C19 0.0356(14) 0.0334(14) 0.0510(17) 0.0028(11) -0.0141(12) -0.0154(13)
C20 0.0412(16) 0.0418(16) 0.061(2) -0.0094(13) -0.0080(14) -0.0246(15)
C21 0.0562(18) 0.0252(13) 0.0355(15) -0.0045(12) 0.0013(13) -0.0122(11)
C22 0.0503(17) 0.0278(13) 0.0344(14) 0.0083(12) -0.0075(12) -0.0080(11)
C23 0.0327(13) 0.0328(13) 0.0329(13) 0.0046(11) -0.0086(10) -0.0147(11)
O1 0.0203(8) 0.0230(8) 0.0207(8) 0.0009(6) -0.0007(6) -0.0072(6)
O2 0.0393(10) 0.0206(8) 0.0259(9) -0.0031(7) 0.0009(7) -0.0046(7)
O3 0.0272(9) 0.0280(9) 0.0300(9) 0.0079(7) -0.0074(7) -0.0101(7)
O4 0.0288(8) 0.0147(7) 0.0303(9) -0.0003(6) 0.0009(7) -0.0092(6)
O5 0.0616(12) 0.0262(9) 0.0383(11) 0.0076(9) -0.0140(9) -0.0181(8)
O6 0.0321(10) 0.0276(9) 0.0570(13) -0.0027(8) -0.0163(9) -0.0093(9)
O7 0.0380(9) 0.0248(8) 0.0217(8) 0.0081(7) -0.0061(7) -0.0105(7)
O8 0.0578(12) 0.0288(9) 0.0216(9) 0.0023(8) -0.0039(8) -0.0040(7)
O9 0.0359(10) 0.0357(10) 0.0401(11) -0.0089(8) -0.0011(8) -0.0125(8)
S1 0.0250(3) 0.0169(3) 0.0208(3) 0.0024(2) -0.0028(2) -0.0058(2)
S2 0.0335(3) 0.0164(3) 0.0345(3) -0.0003(2) -0.0101(3) -0.0091(2)
S3 0.0344(3) 0.0226(3) 0.0220(3) -0.0006(2) -0.0021(2) -0.0075(2)

loop_
_atom_type_symbol
_atom_type_description
_atom_type_scat_dispersion_real
_atom_type_scat_dispersion_imag
_atom_type_scat_source
C C 0.0033 0.0016 'International Tables Vol C Tables 4.2.6.8 and 6.1.1.4'
H H 0.0000 0.0000 'International Tables Vol C Tables 4.2.6.8 and 6.1.1.4'
O O 0.0106 0.0060 'International Tables Vol C Tables 4.2.6.8 and 6.1.1.4'
S S 0.1246 0.1234 'International Tables Vol C Tables 4.2.6.8 and 6.1.1.4'

loop_
_geom_angle_atom_site_label_1
_geom_angle_atom_site_label_2
_geom_angle_atom_site_label_3
_geom_angle
_geom_angle_publ_flag
C2 C1 H1A 109.5 no
C2 C1 H1B 109.5 no
H1A C1 H1B 109.5 no
C2 C1 H1C 109.5 no
H1A C1 H1C 109.5 no
H1B C1 H1C 109.5 no
C3 C2 C5 108.18(17) no
C3 C2 C4 111.32(17) no
C5 C2 C4 108.81(17) no
C3 C2 C1 106.74(17) no
C5 C2 C1 111.14(18) no
C4 C2 C1 110.63(18) no
O1 C3 C2 108.46(16) no
O1 C3 H3A 110.0 no
C2 C3 H3A 110.0 no
O1 C3 H3B 110.0 no
C2 C3 H3B 110.0 no
H3A C3 H3B 108.4 no
O4 C4 C2 106.97(16) no
O4 C4 H4A 110.3 no
C2 C4 H4A 110.3 no
O4 C4 H4B 110.3 no
C2 C4 H4B 110.3 no
H4A C4 H4B 108.6 no
O7 C5 C2 107.36(17) no
O7 C5 H5A 110.2 no
C2 C5 H5A 110.2 no
O7 C5 H5B 110.2 no
C2 C5 H5B 110.2 no
H5A C5 H5B 108.5 no
C11 C6 C7 121.4(2) no
C11 C6 S1 118.83(17) no
C7 C6 S1 119.79(17) no
C8 C7 C6 118.3(2) no
C8 C7 H7 120.8 no
C6 C7 H7 120.8 no
C9 C8 C7 120.5(2) no
C9 C8 H8 119.7 no
C7 C8 H8 119.7 no
C8 C9 C10 120.7(2) no
C8 C9 H9 119.6 no
C10 C9 H9 119.6 no
C11 C10 C9 119.8(2) no
C11 C10 H10 120.1 no
C9 C10 H10 120.1 no
C10 C11 C6 119.3(2) no
C10 C11 H11 120.4 no
C6 C11 H11 120.4 no
C17 C12 C13 121.1(2) no
C17 C12 S2 120.2(2) no
C13 C12 S2 118.53(19) no
C14 C13 C12 119.0(3) no
C14 C13 H13 120.5 no
C12 C13 H13 120.5 no
C15 C14 C13 119.9(3) no
C15 C14 H14 120.0 no
C13 C14 H14 120.0 no
C14 C15 C16 120.7(3) no
C14 C15 H15 119.7 no
C16 C15 H15 119.7 no
C15 C16 C17 120.4(3) no
C15 C16 H16 119.8 no
C17 C16 H16 119.8 no
C12 C17 C16 118.9(3) no
C12 C17 H17 120.6 no
C16 C17 H17 120.6 no
C23 C18 C19 121.2(2) no
C23 C18 S3 119.94(19) no
C19 C18 S3 118.86(19) no
C20 C19 C18 119.0(3) no
C20 C19 H19 120.5 no
C18 C19 H19 120.5 no
C21 C20 C19 120.1(3) no
C21 C20 H20 120.0 no
C19 C20 H20 120.0 no
C22 C21 C20 120.6(3) no
C22 C21 H21 119.7 no
C20 C21 H21 119.7 no
C21 C22 C23 120.2(3) no
C21 C22 H22 119.9 no
C23 C22 H22 119.9 no
C18 C23 C22 119.0(2) no
C18 C23 H23 120.5 no
C22 C23 H23 120.5 no
C3 O1 S1 117.30(13) no
C4 O4 S2 118.34(13) no
C5 O7 S3 118.26(14) no
O3 S1 O2 120.24(10) no
O3 S1 O1 104.44(9) no
O2 S1 O1 109.50(9) no
O3 S1 C6 109.04(10) no
O2 S1 C6 108.75(10) no
O1 S1 C6 103.57(9) no
O5 S2 O6 120.25(12) no
O5 S2 O4 103.92(10) no
O6 S2 O4 109.54(10) no
O5 S2 C12 108.62(11) no
O6 S2 C12 108.60(12) no
O4 S2 C12 104.83(10) no
O8 S3 O9 120.10(11) no
O8 S3 O7 103.38(10) no
O9 S3 O7 109.48(10) no
O8 S3 C18 109.52(11) no
O9 S3 C18 108.91(11) no
O7 S3 C18 104.22(10) no

loop_
_geom_bond_atom_site_label_1
_geom_bond_atom_site_label_2
_geom_bond_distance
_geom_bond_publ_flag
C1 C2 1.539(3) no
C1 H1A 0.9800 no
C1 H1B 0.9800 no
C1 H1C 0.9800 no
C2 C3 1.521(3) no
C2 C5 1.522(3) no
C2 C4 1.524(3) no
C3 O1 1.461(2) no
C3 H3A 0.9900 no
C3 H3B 0.9900 no
C4 O4 1.456(3) no
C4 H4A 0.9900 no
C4 H4B 0.9900 no
C5 O7 1.466(3) no
C5 H5A 0.9900 no
C5 H5B 0.9900 no
C6 C11 1.388(3) no
C6 C7 1.392(3) no
C6 S1 1.754(2) no
C7 C8 1.388(3) no
C7 H7 0.9500 no
C8 C9 1.376(4) no
C8 H8 0.9500 no
C9 C10 1.384(4) no
C9 H9 0.9500 no
C10 C11 1.382(3) no
C10 H10 0.9500 no
C11 H11 0.9500 no
C12 C17 1.379(4) no
C12 C13 1.389(3) no
C12 S2 1.757(2) no
C13 C14 1.388(4) no
C13 H13 0.9500 no
C14 C15 1.372(4) no
C14 H14 0.9500 no
C15 C16 1.375(5) no
C15 H15 0.9500 no
C16 C17 1.385(4) no
C16 H16 0.9500 no
C17 H17 0.9500 no
C18 C23 1.381(3) no
C18 C19 1.382(3) no
C18 S3 1.756(2) no
C19 C20 1.382(4) no
C19 H19 0.9500 no
C20 C21 1.376(4) no
C20 H20 0.9500 no
C21 C22 1.372(4) no
C21 H21 0.9500 no
C22 C23 1.382(4) no
C22 H22 0.9500 no
C23 H23 0.9500 no
O1 S1 1.5775(16) no
O2 S1 1.4263(16) no
O3 S1 1.4239(16) no
O4 S2 1.5706(16) no
O5 S2 1.4228(19) no
O6 S2 1.4247(19) no
O7 S3 1.5765(17) no
O8 S3 1.4228(18) no
O9 S3 1.4231(19) no

loop_
_geom_hbond_atom_site_label_D
_geom_hbond_atom_site_label_H
_geom_hbond_atom_site_label_A
_geom_hbond_site_symmetry_A
_geom_hbond_distance_DH
_geom_hbond_distance_HA
_geom_hbond_distance_DA
_geom_hbond_angle_DHA
_geom_hbond_publ_flag
C1 H1C O2 2_676 0.98 2.53 3.426(3) 152.0 yes
C10 H10 O5 2_566 0.95 2.59 3.361(3) 138.3 yes
C14 H14 O8 2_667 0.95 2.49 3.222(3) 133.8 yes
C21 H21 Cg1 1_565 0.95 2.92 3.766(9) 148.7 yes

loop_
_geom_torsion_atom_site_label_1
_geom_torsion_atom_site_label_2
_geom_torsion_atom_site_label_3
_geom_torsion_atom_site_label_4
_geom_torsion
_geom_torsion_publ_flag
C5 C2 C3 O1 -65.9(2) no
C4 C2 C3 O1 53.6(2) no
C1 C2 C3 O1 174.42(16) no
C3 C2 C4 O4 54.6(2) no
C5 C2 C4 O4 173.71(17) no
C1 C2 C4 O4 -63.9(2) no
C3 C2 C5 O7 -178.97(17) no
C4 C2 C5 O7 60.0(2) no
C1 C2 C5 O7 -62.1(2) no
C11 C6 C7 C8 -0.5(4) no
S1 C6 C7 C8 179.99(18) no
C6 C7 C8 C9 1.2(4) no
C7 C8 C9 C10 -0.7(4) no
C8 C9 C10 C11 -0.7(4) no
C9 C10 C11 C6 1.3(4) no
C7 C6 C11 C10 -0.7(3) no
S1 C6 C11 C10 178.72(18) no
C17 C12 C13 C14 2.0(4) no
S2 C12 C13 C14 -173.8(2) no
C12 C13 C14 C15 -0.8(4) no
C13 C14 C15 C16 -0.7(5) no
C14 C15 C16 C17 1.1(5) no
C13 C12 C17 C16 -1.6(4) no
S2 C12 C17 C16 174.1(2) no
C15 C16 C17 C12 0.1(5) no
C23 C18 C19 C20 1.7(4) no
S3 C18 C19 C20 -176.2(2) no
C18 C19 C20 C21 -0.8(5) no
C19 C20 C21 C22 -0.4(5) no
C20 C21 C22 C23 0.8(4) no
C19 C18 C23 C22 -1.4(4) no
S3 C18 C23 C22 176.55(19) no
C21 C22 C23 C18 0.1(4) no
C2 C3 O1 S1 -170.43(13) no
C2 C4 O4 S2 -171.61(14) no
C2 C5 O7 S3 -151.65(15) no
C3 O1 S1 O3 -169.93(14) no
C3 O1 S1 O2 -39.92(17) no
C3 O1 S1 C6 75.94(16) no
C11 C6 S1 O3 -26.1(2) no
C7 C6 S1 O3 153.34(18) no
C11 C6 S1 O2 -158.96(18) no
C7 C6 S1 O2 20.5(2) no
C11 C6 S1 O1 84.64(19) no
C7 C6 S1 O1 -95.88(19) no
C4 O4 S2 O5 171.92(16) no
C4 O4 S2 O6 42.22(18) no
C4 O4 S2 C12 -74.13(17) no
C17 C12 S2 O5 -139.7(2) no
C13 C12 S2 O5 36.1(2) no
C17 C12 S2 O6 -7.3(3) no
C13 C12 S2 O6 168.50(19) no
C17 C12 S2 O4 109.7(2) no
C13 C12 S2 O4 -74.5(2) no
C5 O7 S3 O8 179.79(15) no
C5 O7 S3 O9 50.67(18) no
C5 O7 S3 C18 -65.71(17) no
C23 C18 S3 O8 -137.7(2) no
C19 C18 S3 O8 40.3(2) no
C23 C18 S3 O9 -4.5(2) no
C19 C18 S3 O9 173.4(2) no
C23 C18 S3 O7 112.2(2) no
C19 C18 S3 O7 -69.8(2) no

loop_
_cod_related_entry_id
_cod_related_entry_database
_cod_related_entry_code
1 ChemSpider 19937159
